data_4089439
loop_
_publ_author_name
'Tan, Xing'
'Li, Bin'
'Xu, Shansheng'
'Song, Haibin'
'Wang, Baiquan'

_publ_section_title
;
 Synthesis, Reactivities, and Catalytic Properties of Iodo-Bridged
 Polymeric Iridium Complexes with Flexible Carbon Chain-Bridged
 Bis(tetramethylcyclopentadienyl) Ligands
;
_journal_issue 11
_journal_name_full Organometallics
_journal_page_first 3253
_journal_paper_doi 10.1021/om4001742
_journal_volume 32
_journal_year 2013
_chemical_formula_sum 'C26 H32 Ir2 O4'
_chemical_formula_weight 792.92
_space_group_IT_number 14
_space_group_name_Hall '-P 2yn'
_space_group_name_H-M_alt 'P 1 21/n 1'
_symmetry_cell_setting monoclinic
_symmetry_space_group_name_H-M 'P 1 21/n 1'
_atom_sites_solution_hydrogens geom
_atom_sites_solution_primary direct
_atom_sites_solution_secondary difmap
_audit_creation_method SHELXL-97
_cell_angle_alpha 90.00
_cell_angle_beta 112.630(6)
_cell_angle_gamma 90.00
_cell_formula_units_Z 2
_cell_length_a 12.634(5)
_cell_length_b 8.193(3)
_cell_length_c 13.626(6)
_cell_measurement_reflns_used 4643
_cell_measurement_temperature 113(2)
_cell_measurement_theta_max 27.9
_cell_measurement_theta_min 1.6
_cell_volume 1301.8(9)
_computing_cell_refinement CrystalClear
_computing_data_collection CrystalClear
_computing_data_reduction CrystalClear
_computing_molecular_graphics 'Bruker SHELXTL'
_computing_publication_material 'CrystalStructure 3.8'
_computing_structure_refinement 'SHELXL-97 (Sheldrick, 1997)'
_computing_structure_solution 'SHELXS-97 (Sheldrick, 1990)'
_diffrn_ambient_temperature 113(2)
_diffrn_detector_area_resol_mean 14.63
_diffrn_measured_fraction_theta_full 0.998
_diffrn_measured_fraction_theta_max 0.998
_diffrn_measurement_device_type 'Rigaku Saturn CCD area detector'
_diffrn_measurement_method '\w and \f scans'
_diffrn_radiation_monochromator multilayer
_diffrn_radiation_source 'rotating anode'
_diffrn_radiation_type MoK\a
_diffrn_radiation_wavelength 0.71073
_diffrn_reflns_av_R_equivalents 0.0788
_diffrn_reflns_av_sigmaI/netI 0.0711
_diffrn_reflns_limit_h_max 16
_diffrn_reflns_limit_h_min -16
_diffrn_reflns_limit_k_max 10
_diffrn_reflns_limit_k_min -10
_diffrn_reflns_limit_l_max 17
_diffrn_reflns_limit_l_min -17
_diffrn_reflns_number 14260
_diffrn_reflns_theta_full 27.90
_diffrn_reflns_theta_max 27.90
_diffrn_reflns_theta_min 1.87
_diffrn_standards_decay_% 0
_diffrn_standards_interval_count 0
_diffrn_standards_interval_time 0
_diffrn_standards_number 0
_exptl_absorpt_coefficient_mu 10.239
_exptl_absorpt_correction_T_max 0.3729
_exptl_absorpt_correction_T_min 0.2339
_exptl_absorpt_correction_type multi-scan
_exptl_absorpt_process_details CrystalClear
_exptl_crystal_colour Yellow
_exptl_crystal_density_diffrn 2.023
_exptl_crystal_density_method 'not measured'
_exptl_crystal_description Prism
_exptl_crystal_F_000 748
_exptl_crystal_size_max 0.20
_exptl_crystal_size_mid 0.18
_exptl_crystal_size_min 0.12
_refine_diff_density_max 2.244
_refine_diff_density_min -1.451
_refine_diff_density_rms 0.203
_refine_ls_extinction_method none
_refine_ls_goodness_of_fit_ref 0.949
_refine_ls_hydrogen_treatment constr
_refine_ls_matrix_type full
_refine_ls_number_parameters 149
_refine_ls_number_reflns 3094
_refine_ls_number_restraints 0
_refine_ls_restrained_S_all 0.949
_refine_ls_R_factor_all 0.0362
_refine_ls_R_factor_gt 0.0304
_refine_ls_shift/su_max 0.002
_refine_ls_shift/su_mean 0.000
_refine_ls_structure_factor_coef Fsqd
_refine_ls_weighting_details 'calc w=1/[\s^2^(Fo^2^)+(0.0000P)^2^+0.0000P] where P=(Fo^2^+2Fc^2^)/3'
_refine_ls_weighting_scheme calc
_refine_ls_wR_factor_gt 0.0569
_refine_ls_wR_factor_ref 0.0579
_reflns_number_gt 2305
_reflns_number_total 3094
_reflns_threshold_expression >2sigma(I)
_cod_data_source_file om4001742_si_001.cif
_cod_data_source_block Complex_6c
_cod_depositor_comments
;
The following automatic conversions were performed:

data item '_exptl_absorpt_correction_type' value 'MULTI-SCAN' was
changed to 'multi-scan' in accordance with the
/home/saulius/struct/COD-crude-data/automatic-downloads/DataCite-retrospective/ACS/depositions/lib/dictionaries/cif_core.dic
dictionary named 'cif_core.dic' version 2.4.2 last updated on
2011-04-26.

data item '_refine_ls_hydrogen_treatment' value 'CONSTR' was changed
to 'constr' in accordance with the
/home/saulius/struct/COD-crude-data/automatic-downloads/DataCite-retrospective/ACS/depositions/lib/dictionaries/cif_core.dic
dictionary named 'cif_core.dic' version 2.4.2 last updated on
2011-04-26.

data item '_symmetry_cell_setting' value 'Monoclinic' was changed to
'monoclinic' in accordance with the
/home/saulius/struct/COD-crude-data/automatic-downloads/DataCite-retrospective/ACS/depositions/lib/dictionaries/cif_core.dic
dictionary named 'cif_core.dic' version 2.4.2 last updated on
2011-04-26.

Automatic conversion script
Id: cif_fix_values 6909 2019-04-08 15:41:33Z antanas 
;
_cod_original_sg_symbol_H-M P2(1)/n
_cod_database_code 4089439

loop_
_symmetry_equiv_pos_as_xyz
'x, y, z'
'-x+1/2, y+1/2, -z+1/2'
'-x, -y, -z'
'x-1/2, -y-1/2, z-1/2'

loop_
_atom_site_label
_atom_site_type_symbol
_atom_site_fract_x
_atom_site_fract_y
_atom_site_fract_z
_atom_site_U_iso_or_equiv
_atom_site_adp_type
_atom_site_occupancy
_atom_site_symmetry_multiplicity
_atom_site_calc_flag
_atom_site_refinement_flags
Ir1 Ir 0.926530(15) 0.69814(2) 0.147227(15) 0.01995(7) Uani 1 1 d .
O1 O 1.1542(3) 0.8639(5) 0.2498(3) 0.0522(13) Uani 1 1 d .
O2 O 0.8422(3) 0.9704(5) -0.0120(3) 0.0498(13) Uani 1 1 d .
C1 C 1.0658(5) 0.8008(6) 0.2100(5) 0.0339(15) Uani 1 1 d .
C2 C 0.8776(5) 0.8662(7) 0.0513(5) 0.0367(15) Uani 1 1 d .
C3 C 0.7703(4) 0.5477(6) 0.1152(4) 0.0214(12) Uani 1 1 d .
C4 C 0.8239(4) 0.5623(5) 0.2282(4) 0.0177(11) Uani 1 1 d .
C5 C 0.9358(4) 0.4910(6) 0.2580(4) 0.0230(12) Uani 1 1 d .
C6 C 0.9450(4) 0.4183(6) 0.1652(4) 0.0207(12) Uani 1 1 d .
C7 C 0.8433(4) 0.4527(6) 0.0771(4) 0.0201(12) Uani 1 1 d .
C8 C 0.8121(4) 0.3932(6) -0.0346(4) 0.0266(13) Uani 1 1 d .
H8A H 0.8811 0.3888 -0.0509 0.040 Uiso 1 1 calc R
H8B H 0.7563 0.4680 -0.0840 0.040 Uiso 1 1 calc R
H8C H 0.7785 0.2839 -0.0418 0.040 Uiso 1 1 calc R
C9 C 0.7693(4) 0.6255(6) 0.3006(4) 0.0288(13) Uani 1 1 d .
H9A H 0.7166 0.5431 0.3080 0.043 Uiso 1 1 calc R
H9B H 0.7267 0.7256 0.2706 0.043 Uiso 1 1 calc R
H9C H 0.8288 0.6491 0.3705 0.043 Uiso 1 1 calc R
C10 C 1.0243(4) 0.4767(6) 0.3693(4) 0.0326(14) Uani 1 1 d .
H10A H 1.0168 0.5692 0.4119 0.049 Uiso 1 1 calc R
H10B H 1.1010 0.4772 0.3675 0.049 Uiso 1 1 calc R
H10C H 1.0126 0.3746 0.4012 0.049 Uiso 1 1 calc R
C11 C 1.0430(4) 0.3164(6) 0.1637(4) 0.0316(14) Uani 1 1 d .
H11A H 1.0314 0.2026 0.1794 0.047 Uiso 1 1 calc R
H11B H 1.1149 0.3570 0.2175 0.047 Uiso 1 1 calc R
H11C H 1.0467 0.3231 0.0933 0.047 Uiso 1 1 calc R
C12 C 0.6500(4) 0.6040(6) 0.0477(4) 0.0236(12) Uani 1 1 d .
H12A H 0.6469 0.6350 -0.0236 0.028 Uiso 1 1 calc R
H12B H 0.6318 0.7022 0.0805 0.028 Uiso 1 1 calc R
C13 C 0.5602(3) 0.4737(6) 0.0355(4) 0.0250(13) Uani 1 1 d .
H13A H 0.5804 0.3740 0.0054 0.030 Uiso 1 1 calc R
H13B H 0.5616 0.4458 0.1067 0.030 Uiso 1 1 calc R

loop_
_atom_site_aniso_label
_atom_site_aniso_U_11
_atom_site_aniso_U_22
_atom_site_aniso_U_33
_atom_site_aniso_U_23
_atom_site_aniso_U_13
_atom_site_aniso_U_12
Ir1 0.01437(11) 0.02087(14) 0.02642(14) -0.00148(10) 0.00985(9) -0.00156(9)
O1 0.033(3) 0.062(3) 0.055(3) -0.012(2) 0.009(2) -0.026(2)
O2 0.050(3) 0.033(3) 0.068(3) 0.024(2) 0.024(2) 0.007(2)
C1 0.030(3) 0.031(4) 0.044(4) 0.005(3) 0.018(3) -0.005(3)
C2 0.031(3) 0.028(4) 0.058(5) -0.011(3) 0.025(3) -0.008(3)
C3 0.012(3) 0.019(3) 0.036(3) 0.000(2) 0.012(2) -0.001(2)
C4 0.011(2) 0.018(3) 0.027(3) -0.004(2) 0.010(2) -0.005(2)
C5 0.021(3) 0.024(3) 0.023(3) 0.005(2) 0.006(2) -0.004(2)
C6 0.014(3) 0.018(3) 0.033(3) 0.004(2) 0.012(2) 0.000(2)
C7 0.019(3) 0.015(3) 0.025(3) 0.002(2) 0.007(2) -0.003(2)
C8 0.026(3) 0.020(3) 0.035(3) -0.006(3) 0.013(2) -0.001(2)
C9 0.029(3) 0.029(3) 0.036(3) -0.005(3) 0.022(3) -0.008(2)
C10 0.028(3) 0.035(4) 0.031(3) 0.007(3) 0.008(3) -0.006(3)
C11 0.025(3) 0.029(3) 0.043(4) 0.003(3) 0.016(3) 0.008(3)
C12 0.013(2) 0.018(3) 0.038(3) 0.000(3) 0.008(2) 0.001(2)
C13 0.012(3) 0.022(3) 0.037(4) 0.000(3) 0.005(2) 0.004(2)

loop_
_atom_type_symbol
_atom_type_description
_atom_type_scat_dispersion_real
_atom_type_scat_dispersion_imag
_atom_type_scat_source
C C 0.0033 0.0016 'International Tables Vol C Tables 4.2.6.8 and 6.1.1.4'
H H 0.0000 0.0000 'International Tables Vol C Tables 4.2.6.8 and 6.1.1.4'
O O 0.0106 0.0060 'International Tables Vol C Tables 4.2.6.8 and 6.1.1.4'
Ir Ir -1.4442 7.9887 'International Tables Vol C Tables 4.2.6.8 and 6.1.1.4'

loop_
_geom_angle_atom_site_label_1
_geom_angle_atom_site_label_2
_geom_angle_atom_site_label_3
_geom_angle
_geom_angle_site_symmetry_1
C2 Ir1 C1 89.3(2) .
C2 Ir1 C3 104.2(2) .
C1 Ir1 C3 164.6(2) .
C2 Ir1 C5 164.4(2) .
C1 Ir1 C5 103.9(2) .
C3 Ir1 C5 61.66(17) .
C2 Ir1 C4 127.6(2) .
C1 Ir1 C4 128.1(2) .
C3 Ir1 C4 36.89(16) .
C5 Ir1 C4 36.92(16) .
C2 Ir1 C7 112.7(2) .
C1 Ir1 C7 142.8(2) .
C3 Ir1 C7 37.26(16) .
C5 Ir1 C7 61.01(18) .
C4 Ir1 C7 61.42(17) .
C2 Ir1 C6 144.5(2) .
C1 Ir1 C6 111.4(2) .
C3 Ir1 C6 61.07(16) .
C5 Ir1 C6 36.90(16) .
C4 Ir1 C6 61.22(16) .
C7 Ir1 C6 35.62(15) .
O1 C1 Ir1 179.2(5) .
O2 C2 Ir1 177.3(5) .
C4 C3 C7 109.1(4) .
C4 C3 C12 125.3(4) .
C7 C3 C12 125.1(5) .
C4 C3 Ir1 74.0(3) .
C7 C3 Ir1 74.2(3) .
C12 C3 Ir1 123.9(3) .
C3 C4 C5 106.1(4) .
C3 C4 C9 126.3(4) .
C5 C4 C9 127.4(5) .
C3 C4 Ir1 69.1(3) .
C5 C4 Ir1 69.9(3) .
C9 C4 Ir1 129.8(3) .
C4 C5 C6 108.9(4) .
C4 C5 C10 125.9(5) .
C6 C5 C10 124.9(5) .
C4 C5 Ir1 73.2(3) .
C6 C5 Ir1 73.9(3) .
C10 C5 Ir1 124.3(3) .
C7 C6 C5 108.0(4) .
C7 C6 C11 125.9(5) .
C5 C6 C11 126.0(4) .
C7 C6 Ir1 71.9(3) .
C5 C6 Ir1 69.1(3) .
C11 C6 Ir1 127.0(3) .
C6 C7 C3 107.5(5) .
C6 C7 C8 126.7(5) .
C3 C7 C8 125.7(4) .
C6 C7 Ir1 72.5(3) .
C3 C7 Ir1 68.5(2) .
C8 C7 Ir1 127.3(3) .
C7 C8 H8A 109.5 .
C7 C8 H8B 109.5 .
H8A C8 H8B 109.5 .
C7 C8 H8C 109.5 .
H8A C8 H8C 109.5 .
H8B C8 H8C 109.5 .
C4 C9 H9A 109.5 .
C4 C9 H9B 109.5 .
H9A C9 H9B 109.5 .
C4 C9 H9C 109.5 .
H9A C9 H9C 109.5 .
H9B C9 H9C 109.5 .
C5 C10 H10A 109.5 .
C5 C10 H10B 109.5 .
H10A C10 H10B 109.5 .
C5 C10 H10C 109.5 .
H10A C10 H10C 109.5 .
H10B C10 H10C 109.5 .
C6 C11 H11A 109.5 .
C6 C11 H11B 109.5 .
H11A C11 H11B 109.5 .
C6 C11 H11C 109.5 .
H11A C11 H11C 109.5 .
H11B C11 H11C 109.5 .
C3 C12 C13 112.6(4) .
C3 C12 H12A 109.1 .
C13 C12 H12A 109.1 .
C3 C12 H12B 109.1 .
C13 C12 H12B 109.1 .
H12A C12 H12B 107.8 .
C13 C13 C12 113.1(5) 3_665
C13 C13 H13A 109.0 3_665
C12 C13 H13A 109.0 .
C13 C13 H13B 109.0 3_665
C12 C13 H13B 109.0 .
H13A C13 H13B 107.8 .

loop_
_geom_bond_atom_site_label_1
_geom_bond_atom_site_label_2
_geom_bond_distance
_geom_bond_site_symmetry_2
Ir1 C2 1.834(7) .
Ir1 C1 1.838(6) .
Ir1 C3 2.223(4) .
Ir1 C5 2.244(5) .
Ir1 C4 2.289(5) .
Ir1 C7 2.299(5) .
Ir1 C6 2.308(5) .
O1 C1 1.158(6) .
O2 C2 1.173(6) .
C3 C4 1.429(6) .
C3 C7 1.446(6) .
C3 C12 1.514(6) .
C4 C5 1.436(6) .
C4 C9 1.497(6) .
C5 C6 1.442(6) .
C5 C10 1.503(6) .
C6 C7 1.409(6) .
C6 C11 1.500(6) .
C7 C8 1.500(6) .
C8 H8A 0.9800 .
C8 H8B 0.9800 .
C8 H8C 0.9800 .
C9 H9A 0.9800 .
C9 H9B 0.9800 .
C9 H9C 0.9800 .
C10 H10A 0.9800 .
C10 H10B 0.9800 .
C10 H10C 0.9800 .
C11 H11A 0.9800 .
C11 H11B 0.9800 .
C11 H11C 0.9800 .
C12 C13 1.520(6) .
C12 H12A 0.9900 .
C12 H12B 0.9900 .
C13 C13 1.518(7) 3_665
C13 H13A 0.9900 .
C13 H13B 0.9900 .

loop_
_geom_torsion_atom_site_label_1
_geom_torsion_atom_site_label_2
_geom_torsion_atom_site_label_3
_geom_torsion_atom_site_label_4
_geom_torsion
_geom_torsion_site_symmetry_4
C2 Ir1 C1 O1 -143(39) .
C3 Ir1 C1 O1 65(39) .
C5 Ir1 C1 O1 45(39) .
C4 Ir1 C1 O1 77(39) .
C7 Ir1 C1 O1 -15(39) .
C6 Ir1 C1 O1 7(39) .
C1 Ir1 C2 O2 178(100) .
C3 Ir1 C2 O2 -10(11) .
C5 Ir1 C2 O2 -34(12) .
C4 Ir1 C2 O2 -42(11) .
C7 Ir1 C2 O2 29(11) .
C6 Ir1 C2 O2 50(11) .
C2 Ir1 C3 C4 -135.4(3) .
C1 Ir1 C3 C4 15.2(9) .
C5 Ir1 C3 C4 37.4(3) .
C7 Ir1 C3 C4 115.8(4) .
C6 Ir1 C3 C4 79.6(3) .
C2 Ir1 C3 C7 108.8(3) .
C1 Ir1 C3 C7 -100.5(8) .
C5 Ir1 C3 C7 -78.4(3) .
C4 Ir1 C3 C7 -115.8(4) .
C6 Ir1 C3 C7 -36.2(3) .
C2 Ir1 C3 C12 -13.2(5) .
C1 Ir1 C3 C12 137.4(7) .
C5 Ir1 C3 C12 159.5(5) .
C4 Ir1 C3 C12 122.2(5) .
C7 Ir1 C3 C12 -122.0(6) .
C6 Ir1 C3 C12 -158.2(5) .
C7 C3 C4 C5 6.2(5) .
C12 C3 C4 C5 179.0(4) .
Ir1 C3 C4 C5 -60.4(3) .
C7 C3 C4 C9 -168.8(4) .
C12 C3 C4 C9 4.1(8) .
Ir1 C3 C4 C9 124.7(5) .
C7 C3 C4 Ir1 66.5(3) .
C12 C3 C4 Ir1 -120.6(5) .
C2 Ir1 C4 C3 59.3(4) .
C1 Ir1 C4 C3 -174.9(3) .
C5 Ir1 C4 C3 -117.2(4) .
C7 Ir1 C4 C3 -38.4(3) .
C6 Ir1 C4 C3 -79.2(3) .
C2 Ir1 C4 C5 176.5(3) .
C1 Ir1 C4 C5 -57.7(4) .
C3 Ir1 C4 C5 117.2(4) .
C7 Ir1 C4 C5 78.8(3) .
C6 Ir1 C4 C5 38.0(3) .
C2 Ir1 C4 C9 -61.0(5) .
C1 Ir1 C4 C9 64.8(5) .
C3 Ir1 C4 C9 -120.3(5) .
C5 Ir1 C4 C9 122.5(6) .
C7 Ir1 C4 C9 -158.7(5) .
C6 Ir1 C4 C9 160.5(5) .
C3 C4 C5 C6 -6.1(5) .
C9 C4 C5 C6 168.8(4) .
Ir1 C4 C5 C6 -65.9(3) .
C3 C4 C5 C10 -179.6(5) .
C9 C4 C5 C10 -4.7(8) .
Ir1 C4 C5 C10 120.6(5) .
C3 C4 C5 Ir1 59.8(3) .
C9 C4 C5 Ir1 -125.3(5) .
C2 Ir1 C5 C4 -10.3(9) .
C1 Ir1 C5 C4 136.7(3) .
C3 Ir1 C5 C4 -37.3(3) .
C7 Ir1 C5 C4 -80.0(3) .
C6 Ir1 C5 C4 -116.0(4) .
C2 Ir1 C5 C6 105.7(8) .
C1 Ir1 C5 C6 -107.3(3) .
C3 Ir1 C5 C6 78.6(3) .
C4 Ir1 C5 C6 116.0(4) .
C7 Ir1 C5 C6 35.9(3) .
C2 Ir1 C5 C10 -132.6(8) .
C1 Ir1 C5 C10 14.4(5) .
C3 Ir1 C5 C10 -159.7(5) .
C4 Ir1 C5 C10 -122.3(6) .
C7 Ir1 C5 C10 157.6(5) .
C6 Ir1 C5 C10 121.7(6) .
C4 C5 C6 C7 3.7(6) .
C10 C5 C6 C7 177.3(5) .
Ir1 C5 C6 C7 -61.7(3) .
C4 C5 C6 C11 -173.3(5) .
C10 C5 C6 C11 0.3(8) .
Ir1 C5 C6 C11 121.3(5) .
C4 C5 C6 Ir1 65.4(3) .
C10 C5 C6 Ir1 -121.0(5) .
C2 Ir1 C6 C7 -35.3(5) .
C1 Ir1 C6 C7 -157.1(3) .
C3 Ir1 C6 C7 37.8(3) .
C5 Ir1 C6 C7 118.2(4) .
C4 Ir1 C6 C7 80.2(3) .
C2 Ir1 C6 C5 -153.5(4) .
C1 Ir1 C6 C5 84.7(3) .
C3 Ir1 C6 C5 -80.4(3) .
C4 Ir1 C6 C5 -38.0(3) .
C7 Ir1 C6 C5 -118.2(4) .
C2 Ir1 C6 C11 86.5(5) .
C1 Ir1 C6 C11 -35.4(5) .
C3 Ir1 C6 C11 159.6(5) .
C5 Ir1 C6 C11 -120.0(5) .
C4 Ir1 C6 C11 -158.1(5) .
C7 Ir1 C6 C11 121.8(6) .
C5 C6 C7 C3 0.1(5) .
C11 C6 C7 C3 177.1(4) .
Ir1 C6 C7 C3 -59.9(3) .
C5 C6 C7 C8 -176.2(5) .
C11 C6 C7 C8 0.9(8) .
Ir1 C6 C7 C8 123.9(5) .
C5 C6 C7 Ir1 60.0(3) .
C11 C6 C7 Ir1 -123.0(5) .
C4 C3 C7 C6 -4.0(5) .
C12 C3 C7 C6 -176.9(4) .
Ir1 C3 C7 C6 62.4(3) .
C4 C3 C7 C8 172.4(5) .
C12 C3 C7 C8 -0.6(7) .
Ir1 C3 C7 C8 -121.2(5) .
C4 C3 C7 Ir1 -66.4(3) .
C12 C3 C7 Ir1 120.7(5) .
C2 Ir1 C7 C6 158.7(3) .
C1 Ir1 C7 C6 36.8(5) .
C3 Ir1 C7 C6 -117.6(4) .
C5 Ir1 C7 C6 -37.2(3) .
C4 Ir1 C7 C6 -79.6(3) .
C2 Ir1 C7 C3 -83.8(3) .
C1 Ir1 C7 C3 154.3(4) .
C5 Ir1 C7 C3 80.3(3) .
C4 Ir1 C7 C3 38.0(3) .
C6 Ir1 C7 C3 117.6(4) .
C2 Ir1 C7 C8 35.5(5) .
C1 Ir1 C7 C8 -86.4(5) .
C3 Ir1 C7 C8 119.3(5) .
C5 Ir1 C7 C8 -160.4(5) .
C4 Ir1 C7 C8 157.3(5) .
C6 Ir1 C7 C8 -123.2(6) .
C4 C3 C12 C13 -88.3(6) .
C7 C3 C12 C13 83.4(6) .
Ir1 C3 C12 C13 177.6(3) .
C3 C12 C13 C13 -177.8(5) 3_665
